data_8102868
loop_
_publ_author_name
'Ning Wang'
'Xiao-Yan Li'

_publ_section_title
;
 Crystal structure of
 bis(bis{2-[(2-isopropylaminoethylimino)methyl]-5-methoxyphenolato}cobalt(III))
 tetrachlorocobaltate(II), [Co(C13H19N2O2)2]2[CoCl4]
;
_journal_issue 4
_journal_name_full 'Zeitschrift f\"ur Kristallographie - New Crystal Structures'
_journal_page_first 803
_journal_volume 225
_journal_year 2010
_chemical_formula_moiety '2(C26 H38 Co N4 O4), Cl4 Co'
_chemical_formula_sum 'C52 H76 Cl4 Co3 N8 O8'
_chemical_formula_weight 1259.80
_chemical_name_systematic
; 
bis(bis{2-[(2-isopropylaminoethylimino)methyl]-
5-methoxyphenolato}cobalt(III))tetrachlorocobalt(II), 
2[Co(C~13~H~19~N~2~O~2~)~2~].[CoCl~4~]
;
_space_group_IT_number 15
_symmetry_cell_setting monoclinic
_symmetry_space_group_name_Hall '-C 2yc'
_symmetry_space_group_name_H-M 'C 1 2/c 1'
_atom_sites_solution_hydrogens geom
_atom_sites_solution_primary direct
_atom_sites_solution_secondary difmap
_audit_creation_method SHELXL-97
_cell_angle_alpha 90.00
_cell_angle_beta 128.616(2)
_cell_angle_gamma 90.00
_cell_formula_units_Z 4
_cell_length_a 26.206(3)
_cell_length_b 16.655(2)
_cell_length_c 17.081(3)
_cell_measurement_reflns_used 3124
_cell_measurement_temperature 298(2)
_cell_measurement_theta_max 25.0
_cell_measurement_theta_min 2.4
_cell_volume 5825.1(14)
_computing_cell_refinement SAINT
_computing_data_collection SMART
_computing_data_reduction SAINT
_computing_molecular_graphics SHELXTL
_computing_publication_material SHELXTL
_computing_structure_refinement 'SHELXL-97 [12]'
_computing_structure_solution 'SHELXS-97 [11]'
_diffrn_ambient_temperature 298(2)
_diffrn_measured_fraction_theta_full 0.989
_diffrn_measured_fraction_theta_max 0.989
_diffrn_measurement_device_type 'Bruker SMART 1000 CCD area detector'
_diffrn_measurement_method '\w scans'
_diffrn_radiation_monochromator graphite
_diffrn_radiation_source 'fine-focus sealed tube'
_diffrn_radiation_type MoK\a
_diffrn_radiation_wavelength 0.71073
_diffrn_reflns_av_R_equivalents 0.0324
_diffrn_reflns_av_sigmaI/netI 0.0536
_diffrn_reflns_limit_h_max 31
_diffrn_reflns_limit_h_min -33
_diffrn_reflns_limit_k_max 21
_diffrn_reflns_limit_k_min -10
_diffrn_reflns_limit_l_max 21
_diffrn_reflns_limit_l_min -21
_diffrn_reflns_number 14068
_diffrn_reflns_theta_full 27.00
_diffrn_reflns_theta_max 27.00
_diffrn_reflns_theta_min 2.39
_exptl_absorpt_coefficient_mu 1.085
_exptl_absorpt_correction_T_max 0.7582
_exptl_absorpt_correction_T_min 0.7366
_exptl_absorpt_correction_type multi-scan
_exptl_crystal_colour blue
_exptl_crystal_density_diffrn 1.437
_exptl_crystal_density_method 'not measured'
_exptl_crystal_description block
_exptl_crystal_F_000 2628
_exptl_crystal_size_max 0.30
_exptl_crystal_size_mid 0.27
_exptl_crystal_size_min 0.27
_refine_diff_density_max 0.727
_refine_diff_density_min -0.396
_refine_diff_density_rms 0.065
_refine_ls_extinction_method none
_refine_ls_goodness_of_fit_ref 1.035
_refine_ls_hydrogen_treatment mixed
_refine_ls_matrix_type full
_refine_ls_number_parameters 351
_refine_ls_number_reflns 6296
_refine_ls_number_restraints 2
_refine_ls_restrained_S_all 1.035
_refine_ls_R_factor_all 0.0995
_refine_ls_R_factor_gt 0.0498
_refine_ls_shift/su_max 0.000
_refine_ls_shift/su_mean 0.000
_refine_ls_structure_factor_coef Fsqd
_refine_ls_weighting_details 'calc w=1/[\s^2^(Fo^2^)+(0.0581P)^2^+6.7476P] where P=(Fo^2^+2Fc^2^)/3'
_refine_ls_weighting_scheme calc
_refine_ls_wR_factor_gt 0.1161
_refine_ls_wR_factor_ref 0.1432
_reflns_number_gt 3690
_reflns_number_total 6296
_reflns_threshold_expression >2sigma(I)
_cod_data_source_file 1267-3221.cff
_cod_data_source_block a
_cod_original_sg_symbol_H-M C2/c
_cod_database_code 8102868

loop_
_symmetry_equiv_pos_as_xyz
'x, y, z'
'-x, y, -z+1/2'
'x+1/2, y+1/2, z'
'-x+1/2, y+1/2, -z+1/2'
'-x, -y, -z'
'x, -y, z-1/2'
'-x+1/2, -y+1/2, -z'
'x+1/2, -y+1/2, z-1/2'

loop_
_atom_site_label
_atom_site_type_symbol
_atom_site_fract_x
_atom_site_fract_y
_atom_site_fract_z
_atom_site_U_iso_or_equiv
_atom_site_adp_type
_atom_site_occupancy
_atom_site_symmetry_multiplicity
_atom_site_calc_flag
_atom_site_refinement_flags
_atom_site_disorder_assembly
_atom_site_disorder_group
Co1 Co 0.22191(2) 0.05075(3) 0.75163(3) 0.05074(19) Uani 1 1 d . . .
Co2 Co 0.0000 0.10748(5) 0.7500 0.0519(2) Uani 1 2 d S . .
Cl1 Cl 0.02845(5) 0.02344(7) 0.67734(8) 0.0637(3) Uani 1 1 d . . .
Cl2 Cl 0.08905(6) 0.18172(8) 0.86991(9) 0.0731(3) Uani 1 1 d . . .
N1 N 0.25554(17) 0.1392(3) 0.8409(2) 0.0651(10) Uani 1 1 d . . .
N2 N 0.19381(17) 0.0089(3) 0.8324(2) 0.0667(11) Uani 1 1 d D . .
N3 N 0.19045(14) -0.0381(2) 0.6627(2) 0.0483(8) Uani 1 1 d . . .
N4 N 0.13184(14) 0.0976(2) 0.6472(2) 0.0486(8) Uani 1 1 d D . .
O1 O 0.25037(12) 0.09075(17) 0.68140(18) 0.0538(7) Uani 1 1 d . . .
O2 O 0.4253(2) 0.1758(4) 0.6866(4) 0.1394(18) Uani 1 1 d . . .
O3 O 0.30534(12) 0.00409(19) 0.84521(18) 0.0625(8) Uani 1 1 d . . .
O4 O 0.49933(15) -0.0793(2) 0.9162(3) 0.0985(12) Uani 1 1 d . . .
C1 C 0.3270(2) 0.1859(3) 0.8062(3) 0.0710(13) Uani 1 1 d . . .
C2 C 0.30230(19) 0.1344(3) 0.7229(3) 0.0634(12) Uani 1 1 d . . .
C3 C 0.3358(2) 0.1312(3) 0.6822(4) 0.0803(15) Uani 1 1 d . . .
H3 H 0.3206 0.0973 0.6284 0.096 Uiso 1 1 calc R . .
C4 C 0.3896(3) 0.1767(4) 0.7205(5) 0.106(2) Uani 1 1 d . . .
C5 C 0.4120(3) 0.2319(4) 0.8001(5) 0.116(2) Uani 1 1 d . . .
H5 H 0.4469 0.2659 0.8229 0.139 Uiso 1 1 calc R . .
C6 C 0.3818(3) 0.2344(4) 0.8428(5) 0.105(2) Uani 1 1 d . . .
H6 H 0.3976 0.2686 0.8966 0.127 Uiso 1 1 calc R . .
C7 C 0.3007(2) 0.1852(3) 0.8589(3) 0.0775(15) Uani 1 1 d . . .
H7 H 0.3182 0.2217 0.9110 0.093 Uiso 1 1 calc R . .
C8 C 0.2391(2) 0.1375(4) 0.9089(3) 0.0887(18) Uani 1 1 d . . .
H8A H 0.1968 0.1621 0.8774 0.106 Uiso 1 1 calc R . .
H8B H 0.2717 0.1663 0.9702 0.106 Uiso 1 1 calc R . .
C9 C 0.2379(2) 0.0506(4) 0.9305(3) 0.0886(18) Uani 1 1 d . . .
H9A H 0.2815 0.0280 0.9696 0.106 Uiso 1 1 calc R . .
H9B H 0.2217 0.0447 0.9681 0.106 Uiso 1 1 calc R . .
C10 C 0.1817(2) -0.0785(3) 0.8368(3) 0.0737(14) Uani 1 1 d . . .
H10 H 0.1484 -0.0964 0.7676 0.088 Uiso 1 1 calc R . .
C11 C 0.1537(3) -0.0923(4) 0.8928(4) 0.115(2) Uani 1 1 d . . .
H11A H 0.1867 -0.0806 0.9627 0.172 Uiso 1 1 calc R . .
H11B H 0.1403 -0.1472 0.8851 0.172 Uiso 1 1 calc R . .
H11C H 0.1169 -0.0577 0.8656 0.172 Uiso 1 1 calc R . .
C12 C 0.2407(3) -0.1321(3) 0.8822(4) 0.0915(17) Uani 1 1 d . . .
H12A H 0.2540 -0.1307 0.8410 0.137 Uiso 1 1 calc R . .
H12B H 0.2297 -0.1861 0.8860 0.137 Uiso 1 1 calc R . .
H12C H 0.2758 -0.1133 0.9482 0.137 Uiso 1 1 calc R . .
C13 C 0.4185(3) 0.1074(5) 0.6280(5) 0.144(3) Uani 1 1 d . . .
H13A H 0.4258 0.0587 0.6638 0.216 Uiso 1 1 calc R . .
H13B H 0.4499 0.1113 0.6165 0.216 Uiso 1 1 calc R . .
H13C H 0.3752 0.1067 0.5649 0.216 Uiso 1 1 calc R . .
C14 C 0.29702(19) -0.0851(2) 0.7267(3) 0.0514(10) Uani 1 1 d . . .
C15 C 0.33271(18) -0.0387(3) 0.8153(3) 0.0546(11) Uani 1 1 d . . .
C16 C 0.4007(2) -0.0402(3) 0.8761(3) 0.0662(13) Uani 1 1 d . . .
H16 H 0.4249 -0.0107 0.9353 0.079 Uiso 1 1 calc R . .
C17 C 0.4328(2) -0.0848(3) 0.8500(3) 0.0663(12) Uani 1 1 d . . .
C18 C 0.3983(2) -0.1307(3) 0.7639(3) 0.0613(11) Uani 1 1 d . . .
H18 H 0.4200 -0.1607 0.7468 0.074 Uiso 1 1 calc R . .
C19 C 0.3315(2) -0.1310(2) 0.7043(3) 0.0550(10) Uani 1 1 d . . .
H19 H 0.3081 -0.1627 0.6469 0.066 Uiso 1 1 calc R . .
C20 C 0.22677(19) -0.0848(3) 0.6569(3) 0.0510(10) Uani 1 1 d . . .
H20 H 0.2063 -0.1210 0.6039 0.061 Uiso 1 1 calc R . .
C21 C 0.11957(18) -0.0349(3) 0.5805(3) 0.0546(10) Uani 1 1 d . . .
H21A H 0.0957 -0.0558 0.6023 0.066 Uiso 1 1 calc R . .
H21B H 0.1081 -0.0661 0.5236 0.066 Uiso 1 1 calc R . .
C22 C 0.10438(18) 0.0524(2) 0.5537(3) 0.0524(10) Uani 1 1 d . . .
H22A H 0.1237 0.0710 0.5236 0.063 Uiso 1 1 calc R . .
H22B H 0.0575 0.0604 0.5059 0.063 Uiso 1 1 calc R . .
C23 C 0.11845(18) 0.1864(3) 0.6316(3) 0.0569(11) Uani 1 1 d . . .
H23 H 0.1396 0.2101 0.6978 0.068 Uiso 1 1 calc R . .
C24 C 0.0463(2) 0.2031(3) 0.5701(4) 0.0784(14) Uani 1 1 d . . .
H24A H 0.0237 0.1810 0.5042 0.118 Uiso 1 1 calc R . .
H24B H 0.0392 0.2600 0.5654 0.118 Uiso 1 1 calc R . .
H24C H 0.0301 0.1788 0.6017 0.118 Uiso 1 1 calc R . .
C25 C 0.1462(3) 0.2276(3) 0.5879(5) 0.0962(18) Uani 1 1 d . . .
H25A H 0.1917 0.2149 0.6270 0.144 Uiso 1 1 calc R . .
H25B H 0.1410 0.2846 0.5885 0.144 Uiso 1 1 calc R . .
H25C H 0.1236 0.2098 0.5202 0.144 Uiso 1 1 calc R . .
C26 C 0.5379(2) -0.1180(3) 0.8965(4) 0.0927(17) Uani 1 1 d . . .
H26A H 0.5293 -0.1747 0.8895 0.139 Uiso 1 1 calc R . .
H26B H 0.5832 -0.1086 0.9508 0.139 Uiso 1 1 calc R . .
H26C H 0.5274 -0.0973 0.8355 0.139 Uiso 1 1 calc R . .
H4 H 0.1080(19) 0.078(3) 0.664(3) 0.080 Uiso 1 1 d D . .
H2 H 0.1545(11) 0.032(2) 0.800(3) 0.080 Uiso 1 1 d D . .

loop_
_atom_site_aniso_label
_atom_site_aniso_U_11
_atom_site_aniso_U_22
_atom_site_aniso_U_33
_atom_site_aniso_U_23
_atom_site_aniso_U_13
_atom_site_aniso_U_12
Co1 0.0344(3) 0.0852(4) 0.0272(3) -0.0007(3) 0.0166(2) 0.0162(3)
Co2 0.0421(4) 0.0725(6) 0.0430(4) 0.000 0.0274(4) 0.000
Cl1 0.0465(6) 0.0924(8) 0.0528(6) -0.0121(6) 0.0313(5) -0.0007(5)
Cl2 0.0624(7) 0.0860(9) 0.0671(7) -0.0143(6) 0.0386(6) -0.0185(6)
N1 0.038(2) 0.106(3) 0.0333(18) -0.0096(19) 0.0139(17) 0.020(2)
N2 0.053(2) 0.115(3) 0.039(2) 0.015(2) 0.0323(19) 0.031(2)
N3 0.0379(18) 0.075(2) 0.0319(16) 0.0037(15) 0.0216(15) 0.0106(16)
N4 0.0327(17) 0.076(2) 0.0318(16) 0.0001(15) 0.0176(14) 0.0067(16)
O1 0.0285(14) 0.089(2) 0.0362(14) -0.0097(14) 0.0163(12) -0.0047(14)
O2 0.080(3) 0.211(5) 0.140(4) -0.041(4) 0.075(3) -0.050(3)
O3 0.0382(15) 0.108(2) 0.0302(14) -0.0072(14) 0.0158(12) 0.0265(15)
O4 0.0413(19) 0.148(3) 0.082(2) -0.033(2) 0.0267(18) 0.022(2)
C1 0.034(2) 0.093(4) 0.060(3) -0.011(3) 0.016(2) 0.000(2)
C2 0.033(2) 0.095(3) 0.042(2) -0.006(2) 0.013(2) 0.006(2)
C3 0.042(3) 0.129(4) 0.059(3) -0.017(3) 0.026(2) -0.015(3)
C4 0.047(3) 0.162(6) 0.096(4) -0.018(4) 0.038(3) -0.017(4)
C5 0.057(4) 0.144(6) 0.118(5) -0.029(5) 0.041(4) -0.040(4)
C6 0.049(3) 0.124(5) 0.090(4) -0.026(4) 0.017(3) -0.007(3)
C7 0.045(3) 0.102(4) 0.046(3) -0.016(3) 0.009(2) 0.027(3)
C8 0.065(3) 0.144(5) 0.049(3) -0.021(3) 0.032(3) 0.028(3)
C9 0.076(4) 0.154(6) 0.037(2) 0.004(3) 0.036(3) 0.039(4)
C10 0.072(3) 0.110(4) 0.056(3) 0.027(3) 0.048(3) 0.031(3)
C11 0.122(5) 0.173(6) 0.102(4) 0.063(4) 0.096(4) 0.060(4)
C12 0.095(4) 0.116(4) 0.081(4) 0.033(3) 0.064(3) 0.044(3)
C13 0.094(5) 0.232(9) 0.121(6) -0.045(6) 0.074(5) -0.024(6)
C14 0.049(2) 0.072(3) 0.036(2) 0.0051(19) 0.028(2) 0.017(2)
C15 0.040(2) 0.086(3) 0.0314(19) 0.003(2) 0.0195(18) 0.022(2)
C16 0.043(2) 0.099(4) 0.043(2) -0.005(2) 0.021(2) 0.022(2)
C17 0.043(3) 0.097(3) 0.053(3) -0.003(2) 0.027(2) 0.018(2)
C18 0.057(3) 0.082(3) 0.054(3) 0.002(2) 0.039(2) 0.021(2)
C19 0.056(3) 0.071(3) 0.042(2) -0.001(2) 0.032(2) 0.011(2)
C20 0.050(2) 0.072(3) 0.034(2) 0.0016(18) 0.028(2) 0.009(2)
C21 0.039(2) 0.080(3) 0.038(2) -0.003(2) 0.0206(19) 0.003(2)
C22 0.035(2) 0.079(3) 0.0315(19) -0.0012(19) 0.0150(17) 0.005(2)
C23 0.040(2) 0.068(3) 0.044(2) -0.002(2) 0.017(2) 0.009(2)
C24 0.048(3) 0.087(4) 0.084(3) 0.019(3) 0.033(3) 0.021(3)
C25 0.077(4) 0.082(4) 0.137(5) 0.031(4) 0.070(4) 0.008(3)
C26 0.052(3) 0.133(5) 0.095(4) -0.010(4) 0.047(3) 0.019(3)

loop_
_atom_type_symbol
_atom_type_description
_atom_type_scat_dispersion_real
_atom_type_scat_dispersion_imag
_atom_type_scat_source
C C 0.0033 0.0016 'International Tables Vol C Tables 4.2.6.8 and 6.1.1.4'
H H 0.0000 0.0000 'International Tables Vol C Tables 4.2.6.8 and 6.1.1.4'
N N 0.0061 0.0033 'International Tables Vol C Tables 4.2.6.8 and 6.1.1.4'
O O 0.0106 0.0060 'International Tables Vol C Tables 4.2.6.8 and 6.1.1.4'
Cl Cl 0.1484 0.1585 'International Tables Vol C Tables 4.2.6.8 and 6.1.1.4'
Co Co 0.3494 0.9721 'International Tables Vol C Tables 4.2.6.8 and 6.1.1.4'

loop_
_geom_angle_atom_site_label_1
_geom_angle_atom_site_label_2
_geom_angle_atom_site_label_3
_geom_angle
_geom_angle_site_symmetry_1
_geom_angle_site_symmetry_3
_geom_angle_publ_flag
O1 Co1 O3 88.58(12) . . ?
O1 Co1 N1 93.88(15) . . ?
O3 Co1 N1 85.84(13) . . ?
O1 Co1 N3 85.01(12) . . ?
O3 Co1 N3 92.97(12) . . ?
N1 Co1 N3 178.39(14) . . ?
O1 Co1 N4 90.57(12) . . ?
O3 Co1 N4 177.74(12) . . ?
N1 Co1 N4 96.31(14) . . ?
N3 Co1 N4 84.87(13) . . ?
O1 Co1 N2 178.03(14) . . ?
O3 Co1 N2 90.16(13) . . ?
N1 Co1 N2 84.51(17) . . ?
N3 Co1 N2 96.58(15) . . ?
N4 Co1 N2 90.74(13) . . ?
Cl2 Co2 Cl2 114.36(7) . 2_556 ?
Cl2 Co2 Cl1 110.02(4) . 2_556 ?
Cl2 Co2 Cl1 108.80(4) 2_556 2_556 ?
Cl2 Co2 Cl1 108.80(4) . . ?
Cl2 Co2 Cl1 110.02(4) 2_556 . ?
Cl1 Co2 Cl1 104.35(7) 2_556 . ?
C7 N1 C8 120.4(4) . . ?
C7 N1 Co1 123.7(3) . . ?
C8 N1 Co1 113.8(4) . . ?
C9 N2 C10 115.8(4) . . ?
C9 N2 Co1 104.3(3) . . ?
C10 N2 Co1 122.7(2) . . ?
C9 N2 H2 106(3) . . ?
C10 N2 H2 104(3) . . ?
Co1 N2 H2 101(3) . . ?
C20 N3 C21 120.3(3) . . ?
C20 N3 Co1 124.2(3) . . ?
C21 N3 Co1 113.2(2) . . ?
C22 N4 C23 113.9(3) . . ?
C22 N4 Co1 105.5(2) . . ?
C23 N4 Co1 123.3(2) . . ?
C22 N4 H4 101(3) . . ?
C23 N4 H4 107(3) . . ?
Co1 N4 H4 104(3) . . ?
C2 O1 Co1 123.2(2) . . ?
C4 O2 C13 118.3(5) . . ?
C15 O3 Co1 121.0(2) . . ?
C17 O4 C26 120.5(4) . . ?
C6 C1 C2 119.4(5) . . ?
C6 C1 C7 118.8(5) . . ?
C2 C1 C7 121.6(4) . . ?
O1 C2 C3 118.0(4) . . ?
O1 C2 C1 123.5(4) . . ?
C3 C2 C1 118.5(4) . . ?
C4 C3 C2 121.1(5) . . ?
C4 C3 H3 119.5 . . ?
C2 C3 H3 119.5 . . ?
C3 C4 O2 124.6(6) . . ?
C3 C4 C5 120.4(5) . . ?
O2 C4 C5 115.0(5) . . ?
C6 C5 C4 119.5(5) . . ?
C6 C5 H5 120.2 . . ?
C4 C5 H5 120.2 . . ?
C5 C6 C1 120.9(6) . . ?
C5 C6 H6 119.5 . . ?
C1 C6 H6 119.5 . . ?
N1 C7 C1 126.2(4) . . ?
N1 C7 H7 116.9 . . ?
C1 C7 H7 116.9 . . ?
N1 C8 C9 106.0(4) . . ?
N1 C8 H8A 110.5 . . ?
C9 C8 H8A 110.5 . . ?
N1 C8 H8B 110.5 . . ?
C9 C8 H8B 110.5 . . ?
H8A C8 H8B 108.7 . . ?
N2 C9 C8 107.1(4) . . ?
N2 C9 H9A 110.3 . . ?
C8 C9 H9A 110.3 . . ?
N2 C9 H9B 110.3 . . ?
C8 C9 H9B 110.3 . . ?
H9A C9 H9B 108.6 . . ?
N2 C10 C12 114.6(4) . . ?
N2 C10 C11 111.9(4) . . ?
C12 C10 C11 108.9(4) . . ?
N2 C10 H10 107.0 . . ?
C12 C10 H10 107.0 . . ?
C11 C10 H10 107.0 . . ?
C10 C11 H11A 109.5 . . ?
C10 C11 H11B 109.5 . . ?
H11A C11 H11B 109.5 . . ?
C10 C11 H11C 109.5 . . ?
H11A C11 H11C 109.5 . . ?
H11B C11 H11C 109.5 . . ?
C10 C12 H12A 109.5 . . ?
C10 C12 H12B 109.5 . . ?
H12A C12 H12B 109.5 . . ?
C10 C12 H12C 109.5 . . ?
H12A C12 H12C 109.5 . . ?
H12B C12 H12C 109.5 . . ?
O2 C13 H13A 109.5 . . ?
O2 C13 H13B 109.5 . . ?
H13A C13 H13B 109.5 . . ?
O2 C13 H13C 109.5 . . ?
H13A C13 H13C 109.5 . . ?
H13B C13 H13C 109.5 . . ?
C19 C14 C15 118.7(4) . . ?
C19 C14 C20 119.0(4) . . ?
C15 C14 C20 122.3(3) . . ?
O3 C15 C16 118.1(3) . . ?
O3 C15 C14 123.6(3) . . ?
C16 C15 C14 118.2(3) . . ?
C17 C16 C15 121.2(4) . . ?
C17 C16 H16 119.4 . . ?
C15 C16 H16 119.4 . . ?
O4 C17 C18 124.5(4) . . ?
O4 C17 C16 114.5(4) . . ?
C18 C17 C16 120.9(4) . . ?
C19 C18 C17 118.5(4) . . ?
C19 C18 H18 120.8 . . ?
C17 C18 H18 120.8 . . ?
C18 C19 C14 122.4(4) . . ?
C18 C19 H19 118.8 . . ?
C14 C19 H19 118.8 . . ?
N3 C20 C14 124.5(4) . . ?
N3 C20 H20 117.7 . . ?
C14 C20 H20 117.7 . . ?
N3 C21 C22 105.2(3) . . ?
N3 C21 H21A 110.7 . . ?
C22 C21 H21A 110.7 . . ?
N3 C21 H21B 110.7 . . ?
C22 C21 H21B 110.7 . . ?
H21A C21 H21B 108.8 . . ?
N4 C22 C21 107.7(3) . . ?
N4 C22 H22A 110.2 . . ?
C21 C22 H22A 110.2 . . ?
N4 C22 H22B 110.2 . . ?
C21 C22 H22B 110.2 . . ?
H22A C22 H22B 108.5 . . ?
C25 C23 N4 114.1(3) . . ?
C25 C23 C24 110.9(4) . . ?
N4 C23 C24 110.9(3) . . ?
C25 C23 H23 106.8 . . ?
N4 C23 H23 106.8 . . ?
C24 C23 H23 106.8 . . ?
C23 C24 H24A 109.5 . . ?
C23 C24 H24B 109.5 . . ?
H24A C24 H24B 109.5 . . ?
C23 C24 H24C 109.5 . . ?
H24A C24 H24C 109.5 . . ?
H24B C24 H24C 109.5 . . ?
C23 C25 H25A 109.5 . . ?
C23 C25 H25B 109.5 . . ?
H25A C25 H25B 109.5 . . ?
C23 C25 H25C 109.5 . . ?
H25A C25 H25C 109.5 . . ?
H25B C25 H25C 109.5 . . ?
O4 C26 H26A 109.5 . . ?
O4 C26 H26B 109.5 . . ?
H26A C26 H26B 109.5 . . ?
O4 C26 H26C 109.5 . . ?
H26A C26 H26C 109.5 . . ?
H26B C26 H26C 109.5 . . ?

loop_
_geom_bond_atom_site_label_1
_geom_bond_atom_site_label_2
_geom_bond_distance
_geom_bond_site_symmetry_2
_geom_bond_publ_flag
Co1 O1 1.886(3) . ?
Co1 O3 1.891(2) . ?
Co1 N1 1.896(4) . ?
Co1 N3 1.901(3) . ?
Co1 N4 2.027(3) . ?
Co1 N2 2.049(3) . ?
Co2 Cl2 2.2811(12) . ?
Co2 Cl2 2.2811(12) 2_556 ?
Co2 Cl1 2.2826(11) 2_556 ?
Co2 Cl1 2.2826(11) . ?
N1 C7 1.277(6) . ?
N1 C8 1.468(5) . ?
N2 C9 1.486(6) . ?
N2 C10 1.501(6) . ?
N2 H2 0.897(10) . ?
N3 C20 1.280(4) . ?
N3 C21 1.473(4) . ?
N4 C22 1.485(4) . ?
N4 C23 1.504(5) . ?
N4 H4 0.904(10) . ?
O1 C2 1.296(5) . ?
O2 C4 1.376(7) . ?
O2 C13 1.453(8) . ?
O3 C15 1.320(4) . ?
O4 C17 1.367(5) . ?
O4 C26 1.406(5) . ?
C1 C6 1.408(7) . ?
C1 C2 1.424(6) . ?
C1 C7 1.435(6) . ?
C2 C3 1.420(6) . ?
C3 C4 1.356(7) . ?
C3 H3 0.9300 . ?
C4 C5 1.429(8) . ?
C5 C6 1.373(8) . ?
C5 H5 0.9300 . ?
C6 H6 0.9300 . ?
C7 H7 0.9300 . ?
C8 C9 1.500(7) . ?
C8 H8A 0.9700 . ?
C8 H8B 0.9700 . ?
C9 H9A 0.9700 . ?
C9 H9B 0.9700 . ?
C10 C12 1.515(6) . ?
C10 C11 1.542(5) . ?
C10 H10 0.9800 . ?
C11 H11A 0.9600 . ?
C11 H11B 0.9600 . ?
C11 H11C 0.9600 . ?
C12 H12A 0.9600 . ?
C12 H12B 0.9600 . ?
C12 H12C 0.9600 . ?
C13 H13A 0.9600 . ?
C13 H13B 0.9600 . ?
C13 H13C 0.9600 . ?
C14 C19 1.407(5) . ?
C14 C15 1.413(5) . ?
C14 C20 1.439(5) . ?
C15 C16 1.393(5) . ?
C16 C17 1.388(5) . ?
C16 H16 0.9300 . ?
C17 C18 1.380(6) . ?
C18 C19 1.370(5) . ?
C18 H18 0.9300 . ?
C19 H19 0.9300 . ?
C20 H20 0.9300 . ?
C21 C22 1.502(5) . ?
C21 H21A 0.9700 . ?
C21 H21B 0.9700 . ?
C22 H22A 0.9700 . ?
C22 H22B 0.9700 . ?
C23 C25 1.494(6) . ?
C23 C24 1.509(5) . ?
C23 H23 0.9800 . ?
C24 H24A 0.9600 . ?
C24 H24B 0.9600 . ?
C24 H24C 0.9600 . ?
C25 H25A 0.9600 . ?
C25 H25B 0.9600 . ?
C25 H25C 0.9600 . ?
C26 H26A 0.9600 . ?
C26 H26B 0.9600 . ?
C26 H26C 0.9600 . ?

loop_
_geom_hbond_atom_site_label_D
_geom_hbond_atom_site_label_H
_geom_hbond_atom_site_label_A
_geom_hbond_distance_DH
_geom_hbond_distance_HA
_geom_hbond_distance_DA
_geom_hbond_angle_DHA
_geom_hbond_site_symmetry_A
N2 H2 Cl1 0.897(10) 2.58(2) 3.395(4) 151(4) .
N4 H4 Cl1 0.904(10) 2.405(13) 3.297(3) 170(4) .
